data_4330615
loop_
_publ_author_name
'Ilya M. Sluch'
'Anthea J. Miranda'
'Oussama Elbjeirami'
'Mohammad A. Omary'
'LeGrande M. Slaughter'

_publ_section_title
;
 Interplay of Metallophilic Interactions, \p-\p Stacking, and Ligand
 Substituent Effects in the Structures and Luminescence Properties of
 Neutral PtII and PdII Aryl Isocyanide Complexes
;
_journal_name_full 'Inorganic Chemistry'
_journal_page_first 10728
_journal_page_last 10746
_journal_paper_doi 10.1021/ic301104a
_journal_volume 51
_journal_year 2012
_chemical_formula_moiety 'C14 H8 Cl2 F2 N2 Pd'
_chemical_formula_sum 'C14 H8 Cl2 F2 N2 Pd'
_chemical_formula_weight 419.52
_chemical_name_common 'Bis(p-fluorophenylisocyanide)palladium dichloride'
_chemical_name_systematic cis-Dichlorobis(4-fluorophenylisocyanide)palladium(II)
_space_group_IT_number 2
_symmetry_cell_setting triclinic
_symmetry_Int_Tables_number 2
_symmetry_space_group_name_Hall '-P 1'
_symmetry_space_group_name_H-M 'P -1'
_atom_sites_solution_hydrogens geom
_atom_sites_solution_primary direct
_atom_sites_solution_secondary difmap
_audit_creation_method SHELXL-97
_cell_angle_alpha 97.089(3)
_cell_angle_beta 94.043(2)
_cell_angle_gamma 104.483(2)
_cell_formula_units_Z 8
_cell_length_a 9.5569(4)
_cell_length_b 13.2609(5)
_cell_length_c 24.5769(11)
_cell_measurement_reflns_used 8414
_cell_measurement_temperature 115(2)
_cell_measurement_theta_max 28.34
_cell_measurement_theta_min 2.45
_cell_volume 2976.0(2)
_computing_cell_refinement 'Bruker SAINT'
_computing_data_collection 'Bruker APEX2'
_computing_data_reduction 'Bruker SAINT'
_computing_molecular_graphics 'Bruker SHELXTL (XP)'
_computing_publication_material 'Bruker SHELXTL (XCIF)'
_computing_structure_refinement 'Bruker SHELXTL (XL)'
_computing_structure_solution 'Bruker SHELXTL (XS)'
_diffrn_ambient_temperature 115(2)
_diffrn_detector_area_resol_mean 0.75
_diffrn_measured_fraction_theta_full 0.968
_diffrn_measured_fraction_theta_max 0.915
_diffrn_measurement_device_type 'Bruker SMART APEX II CCD'
_diffrn_measurement_method 'phi and omega scans'
_diffrn_radiation_monochromator graphite
_diffrn_radiation_probe x-ray
_diffrn_radiation_type MoK\a
_diffrn_radiation_wavelength 0.71073
_diffrn_reflns_av_R_equivalents 0.0509
_diffrn_reflns_av_sigmaI/netI 0.0436
_diffrn_reflns_limit_h_max 12
_diffrn_reflns_limit_h_min -12
_diffrn_reflns_limit_k_max 17
_diffrn_reflns_limit_k_min -17
_diffrn_reflns_limit_l_max 32
_diffrn_reflns_limit_l_min 0
_diffrn_reflns_number 36222
_diffrn_reflns_theta_full 25.00
_diffrn_reflns_theta_max 28.40
_diffrn_reflns_theta_min 1.60
_diffrn_source 'fine-focus sealed tube'
_diffrn_standards_decay_% N/A
_diffrn_standards_interval_count N/A
_diffrn_standards_interval_time N/A
_diffrn_standards_number 0
_exptl_absorpt_coefficient_mu 1.619
_exptl_absorpt_correction_T_max 0.8680
_exptl_absorpt_correction_T_min 0.5933
_exptl_absorpt_correction_type multi-scan
_exptl_absorpt_process_details 'Bruker TWINABS'
_exptl_crystal_colour 'pale yellow'
_exptl_crystal_density_diffrn 1.873
_exptl_crystal_description rod
_exptl_crystal_F_000 1632
_exptl_crystal_recrystallization_method 'slow diff of n-hexane into dichloromethane soln'
_exptl_crystal_size_max 0.36
_exptl_crystal_size_mid 0.09
_exptl_crystal_size_min 0.09
_refine_diff_density_max 1.097
_refine_diff_density_min -1.379
_refine_diff_density_rms 0.153
_refine_ls_extinction_method none
_refine_ls_goodness_of_fit_ref 1.287
_refine_ls_hydrogen_treatment constr
_refine_ls_matrix_type full
_refine_ls_number_parameters 758
_refine_ls_number_reflns 13672
_refine_ls_number_restraints 0
_refine_ls_restrained_S_all 1.287
_refine_ls_R_factor_all 0.0566
_refine_ls_R_factor_gt 0.0484
_refine_ls_shift/su_max 0.001
_refine_ls_shift/su_mean 0.000
_refine_ls_structure_factor_coef Fsqd
_refine_ls_weighting_details 'calc w=1/[\s^2^(Fo^2^)+(0.0129P)^2^+29.1823P] where P=(Fo^2^+2Fc^2^)/3'
_refine_ls_weighting_scheme calc
_refine_ls_wR_factor_gt 0.1261
_refine_ls_wR_factor_ref 0.1298
_reflns_number_gt 14880
_reflns_number_total 16700
_reflns_threshold_expression >2sigma(I)
_cod_data_source_file ic301104a_si_002_05.cif
_cod_data_source_block cmplx4
_cod_database_code 4330615

loop_
_symmetry_equiv_pos_as_xyz
'x, y, z'
'-x, -y, -z'

loop_
_atom_site_label
_atom_site_type_symbol
_atom_site_fract_x
_atom_site_fract_y
_atom_site_fract_z
_atom_site_U_iso_or_equiv
_atom_site_adp_type
_atom_site_occupancy
_atom_site_symmetry_multiplicity
_atom_site_calc_flag
_atom_site_refinement_flags
Pd1 Pd 0.31871(7) 0.81770(5) 0.92237(3) 0.02176(14) Uani 1 1 d .
Cl1 Cl 0.2019(3) 0.82563(18) 0.83841(9) 0.0299(5) Uani 1 1 d .
Cl2 Cl 0.2319(3) 0.94695(18) 0.96994(9) 0.0303(5) Uani 1 1 d .
C1 C 0.3927(10) 0.7072(7) 0.8850(4) 0.0255(19) Uani 1 1 d .
N1 N 0.4441(8) 0.6450(6) 0.8662(3) 0.0275(16) Uani 1 1 d .
C2 C 0.4278(9) 0.8084(6) 0.9900(4) 0.0226(18) Uani 1 1 d .
N2 N 0.4952(8) 0.8011(6) 1.0290(3) 0.0293(17) Uani 1 1 d .
C11 C 0.5160(9) 0.5685(6) 0.8481(4) 0.0230(18) Uani 1 1 d .
C12 C 0.5717(9) 0.5179(7) 0.8870(4) 0.0257(19) Uani 1 1 d .
H12 H 0.5587 0.5327 0.9249 0.031 Uiso 1 1 calc R
C13 C 0.6456(9) 0.4461(7) 0.8698(3) 0.0243(18) Uani 1 1 d .
H13 H 0.6877 0.4115 0.8956 0.029 Uiso 1 1 calc R
C14 C 0.6577(10) 0.4249(7) 0.8143(4) 0.028(2) Uani 1 1 d .
C15 C 0.6058(10) 0.4765(7) 0.7749(4) 0.030(2) Uani 1 1 d .
H15 H 0.6210 0.4628 0.7372 0.036 Uiso 1 1 calc R
C16 C 0.5309(10) 0.5488(7) 0.7929(4) 0.0273(19) Uani 1 1 d .
H16 H 0.4901 0.5846 0.7674 0.033 Uiso 1 1 calc R
F1 F 0.7251(7) 0.3497(5) 0.7976(2) 0.0389(14) Uani 1 1 d .
C21 C 0.5722(9) 0.7863(7) 1.0768(4) 0.0234(18) Uani 1 1 d .
C22 C 0.5737(11) 0.8494(7) 1.1264(4) 0.032(2) Uani 1 1 d .
H22 H 0.5262 0.9044 1.1281 0.038 Uiso 1 1 calc R
C23 C 0.6447(11) 0.8309(8) 1.1729(4) 0.033(2) Uani 1 1 d .
H23 H 0.6455 0.8720 1.2075 0.039 Uiso 1 1 calc R
C24 C 0.7153(10) 0.7517(8) 1.1689(4) 0.029(2) Uani 1 1 d .
C25 C 0.7176(9) 0.6893(7) 1.1199(4) 0.027(2) Uani 1 1 d .
H25 H 0.7685 0.6361 1.1184 0.032 Uiso 1 1 calc R
C26 C 0.6439(9) 0.7065(7) 1.0731(4) 0.0256(18) Uani 1 1 d .
H26 H 0.6419 0.6644 1.0388 0.031 Uiso 1 1 calc R
F2 F 0.7844(6) 0.7331(5) 1.2151(2) 0.0405(14) Uani 1 1 d .
Pd2 Pd 0.08635(7) 0.60083(5) 0.95276(3) 0.02327(15) Uani 1 1 d .
Cl3 Cl 0.0558(3) 0.49596(18) 0.86876(9) 0.0308(5) Uani 1 1 d .
Cl4 Cl 0.2588(3) 0.52502(18) 0.98825(9) 0.0302(5) Uani 1 1 d .
C3 C -0.0453(10) 0.6741(7) 0.9220(4) 0.028(2) Uani 1 1 d .
N3 N -0.1125(8) 0.7238(6) 0.9044(3) 0.0288(17) Uani 1 1 d .
C4 C 0.0955(10) 0.6912(7) 1.0224(4) 0.028(2) Uani 1 1 d .
N4 N 0.0923(8) 0.7469(6) 1.0607(3) 0.0288(17) Uani 1 1 d .
C31 C -0.1938(9) 0.7857(7) 0.8804(4) 0.0258(19) Uani 1 1 d .
C32 C -0.2430(9) 0.8576(7) 0.9142(4) 0.0255(19) Uani 1 1 d .
H32 H -0.2211 0.8661 0.9531 0.031 Uiso 1 1 calc R
C33 C -0.3247(10) 0.9172(7) 0.8910(4) 0.0268(19) Uani 1 1 d .
H33 H -0.3618 0.9659 0.9134 0.032 Uiso 1 1 calc R
C34 C -0.3505(9) 0.9037(7) 0.8343(4) 0.027(2) Uani 1 1 d .
C35 C -0.2991(10) 0.8324(8) 0.7999(4) 0.031(2) Uani 1 1 d .
H35 H -0.3198 0.8244 0.7610 0.037 Uiso 1 1 calc R
C36 C -0.2187(10) 0.7744(7) 0.8232(4) 0.030(2) Uani 1 1 d .
H36 H -0.1799 0.7267 0.8007 0.036 Uiso 1 1 calc R
F3 F -0.4291(6) 0.9608(4) 0.8110(2) 0.0377(13) Uani 1 1 d .
C41 C 0.0705(9) 0.8203(7) 1.1038(4) 0.0237(18) Uani 1 1 d .
C42 C 0.1231(11) 0.8205(7) 1.1578(4) 0.032(2) Uani 1 1 d .
H42 H 0.1762 0.7717 1.1664 0.038 Uiso 1 1 calc R
C43 C 0.0974(10) 0.8928(8) 1.1993(4) 0.030(2) Uani 1 1 d .
H43 H 0.1335 0.8951 1.2366 0.035 Uiso 1 1 calc R
C44 C 0.0189(10) 0.9606(7) 1.1851(4) 0.0254(19) Uani 1 1 d .
C45 C -0.0342(9) 0.9618(7) 1.1321(4) 0.0224(18) Uani 1 1 d .
H45 H -0.0887 1.0102 1.1244 0.027 Uiso 1 1 calc R
C46 C -0.0080(9) 0.8920(7) 1.0899(4) 0.0238(18) Uani 1 1 d .
H46 H -0.0419 0.8924 1.0527 0.029 Uiso 1 1 calc R
F4 F -0.0094(6) 1.0288(4) 1.2258(2) 0.0342(13) Uani 1 1 d .
Pd3 Pd 0.15848(8) 0.13455(5) 0.41831(3) 0.02515(16) Uani 1 1 d .
Cl5 Cl 0.2440(3) 0.08527(18) 0.33698(9) 0.0329(5) Uani 1 1 d .
Cl6 Cl 0.2650(3) 0.02948(19) 0.46682(9) 0.0344(5) Uani 1 1 d .
C5 C 0.0683(10) 0.2266(7) 0.3821(4) 0.029(2) Uani 1 1 d .
N5 N 0.0149(8) 0.2845(6) 0.3633(3) 0.0283(17) Uani 1 1 d .
C6 C 0.0791(9) 0.1789(7) 0.4854(4) 0.0261(19) Uani 1 1 d .
N6 N 0.0320(9) 0.2085(6) 0.5238(3) 0.0310(18) Uani 1 1 d .
C51 C -0.0567(10) 0.3569(7) 0.3448(4) 0.0281(19) Uani 1 1 d .
C52 C -0.1207(10) 0.4119(7) 0.3819(4) 0.029(2) Uani 1 1 d .
H52 H -0.1133 0.4038 0.4198 0.035 Uiso 1 1 calc R
C53 C -0.1960(10) 0.4793(7) 0.3634(4) 0.029(2) Uani 1 1 d .
H53 H -0.2428 0.5176 0.3881 0.035 Uiso 1 1 calc R
C54 C -0.2016(10) 0.4897(7) 0.3083(4) 0.0273(19) Uani 1 1 d .
C55 C -0.1390(10) 0.4349(8) 0.2701(4) 0.032(2) Uani 1 1 d .
H55 H -0.1471 0.4436 0.2323 0.039 Uiso 1 1 calc R
C56 C -0.0631(10) 0.3660(8) 0.2887(4) 0.031(2) Uani 1 1 d .
H56 H -0.0174 0.3267 0.2640 0.037 Uiso 1 1 calc R
F5 F -0.2709(6) 0.5586(4) 0.2906(2) 0.0416(14) Uani 1 1 d .
C61 C -0.0231(10) 0.2496(7) 0.5694(4) 0.029(2) Uani 1 1 d .
C62 C 0.0074(11) 0.2228(8) 0.6204(4) 0.034(2) Uani 1 1 d .
H62 H 0.0622 0.1730 0.6242 0.041 Uiso 1 1 calc R
C63 C -0.0423(11) 0.2688(9) 0.6661(4) 0.039(2) Uani 1 1 d .
H63 H -0.0227 0.2515 0.7017 0.047 Uiso 1 1 calc R
C64 C -0.1204(11) 0.3399(8) 0.6583(4) 0.035(2) Uani 1 1 d .
C65 C -0.1538(10) 0.3669(8) 0.6085(4) 0.034(2) Uani 1 1 d .
H65 H -0.2112 0.4153 0.6050 0.041 Uiso 1 1 calc R
C66 C -0.1024(9) 0.3226(7) 0.5634(4) 0.0268(19) Uani 1 1 d .
H66 H -0.1211 0.3419 0.5281 0.032 Uiso 1 1 calc R
F6 F -0.1706(7) 0.3843(5) 0.7030(3) 0.0513(18) Uani 1 1 d .
Pd4 Pd 0.39791(7) 0.37936(5) 0.44594(3) 0.02373(15) Uani 1 1 d .
Cl7 Cl 0.3826(3) 0.44698(19) 0.36429(10) 0.0342(5) Uani 1 1 d .
Cl8 Cl 0.2440(3) 0.46898(18) 0.48735(9) 0.0306(5) Uani 1 1 d .
C7 C 0.5147(10) 0.2930(7) 0.4133(4) 0.0268(19) Uani 1 1 d .
N7 N 0.5762(8) 0.2337(6) 0.3961(3) 0.0274(17) Uani 1 1 d .
C8 C 0.4243(9) 0.3215(7) 0.5134(4) 0.0250(18) Uani 1 1 d .
N8 N 0.4458(8) 0.2835(6) 0.5516(3) 0.0278(17) Uani 1 1 d .
C71 C 0.6458(9) 0.1593(7) 0.3752(4) 0.0244(18) Uani 1 1 d .
C72 C 0.6981(10) 0.1011(7) 0.4108(4) 0.0277(19) Uani 1 1 d .
H72 H 0.6877 0.1126 0.4490 0.033 Uiso 1 1 calc R
C73 C 0.7656(10) 0.0262(7) 0.3901(4) 0.028(2) Uani 1 1 d .
H73 H 0.8003 -0.0162 0.4135 0.034 Uiso 1 1 calc R
C74 C 0.7812(10) 0.0147(7) 0.3351(4) 0.028(2) Uani 1 1 d .
C75 C 0.7300(10) 0.0710(7) 0.2988(4) 0.031(2) Uani 1 1 d .
H75 H 0.7421 0.0594 0.2607 0.037 Uiso 1 1 calc R
C76 C 0.6602(10) 0.1454(7) 0.3190(4) 0.029(2) Uani 1 1 d .
H76 H 0.6230 0.1859 0.2951 0.035 Uiso 1 1 calc R
F7 F 0.8453(6) -0.0614(4) 0.3147(2) 0.0348(13) Uani 1 1 d .
C81 C 0.4780(10) 0.2384(7) 0.5975(4) 0.0262(19) Uani 1 1 d .
C82 C 0.4371(10) 0.2759(7) 0.6475(4) 0.0267(19) Uani 1 1 d .
H82 H 0.3847 0.3282 0.6500 0.032 Uiso 1 1 calc R
C83 C 0.4753(10) 0.2344(7) 0.6939(4) 0.031(2) Uani 1 1 d .
H83 H 0.4496 0.2579 0.7290 0.037 Uiso 1 1 calc R
C84 C 0.5505(10) 0.1591(7) 0.6883(4) 0.029(2) Uani 1 1 d .
C85 C 0.5876(11) 0.1206(7) 0.6382(4) 0.031(2) Uani 1 1 d .
H85 H 0.6391 0.0677 0.6357 0.037 Uiso 1 1 calc R
C86 C 0.5487(9) 0.1599(7) 0.5921(4) 0.0247(18) Uani 1 1 d .
H86 H 0.5703 0.1333 0.5569 0.030 Uiso 1 1 calc R
F8 F 0.5878(7) 0.1204(4) 0.7335(2) 0.0406(14) Uani 1 1 d .

loop_
_atom_site_aniso_label
_atom_site_aniso_U_11
_atom_site_aniso_U_22
_atom_site_aniso_U_33
_atom_site_aniso_U_23
_atom_site_aniso_U_13
_atom_site_aniso_U_12
Pd1 0.0221(3) 0.0221(3) 0.0236(3) 0.0049(3) 0.0052(2) 0.0091(3)
Cl1 0.0371(13) 0.0328(12) 0.0227(10) 0.0017(9) 0.0010(9) 0.0163(10)
Cl2 0.0408(13) 0.0307(12) 0.0241(11) 0.0025(9) 0.0041(9) 0.0184(10)
C1 0.026(5) 0.024(5) 0.027(5) 0.007(4) 0.004(3) 0.006(4)
N1 0.027(4) 0.025(4) 0.034(4) 0.008(3) 0.004(3) 0.011(3)
C2 0.024(4) 0.012(4) 0.032(5) 0.004(3) 0.004(4) 0.004(3)
N2 0.020(4) 0.031(4) 0.037(5) 0.008(3) 0.004(3) 0.004(3)
C11 0.019(4) 0.015(4) 0.033(5) -0.001(3) 0.006(3) 0.002(3)
C12 0.028(5) 0.028(5) 0.021(4) 0.003(4) 0.006(3) 0.007(4)
C13 0.028(5) 0.028(5) 0.019(4) 0.004(3) 0.000(3) 0.011(4)
C14 0.030(5) 0.032(5) 0.028(5) 0.007(4) 0.004(4) 0.013(4)
C15 0.042(6) 0.024(5) 0.024(4) -0.002(4) -0.001(4) 0.012(4)
C16 0.034(5) 0.024(5) 0.027(5) 0.004(4) -0.001(4) 0.013(4)
F1 0.056(4) 0.046(3) 0.027(3) 0.005(2) 0.006(3) 0.036(3)
C21 0.020(4) 0.024(4) 0.027(4) 0.006(4) 0.006(3) 0.006(3)
C22 0.036(5) 0.027(5) 0.038(5) 0.003(4) 0.011(4) 0.017(4)
C23 0.039(6) 0.031(5) 0.028(5) 0.001(4) 0.006(4) 0.009(4)
C24 0.024(5) 0.037(5) 0.028(5) 0.013(4) 0.003(4) 0.006(4)
C25 0.021(5) 0.023(5) 0.038(5) 0.010(4) 0.006(4) 0.006(4)
C26 0.026(5) 0.023(4) 0.029(5) 0.003(4) 0.005(4) 0.008(4)
F2 0.041(3) 0.051(4) 0.032(3) 0.018(3) -0.002(2) 0.013(3)
Pd2 0.0242(4) 0.0206(3) 0.0276(4) 0.0051(3) 0.0065(3) 0.0089(3)
Cl3 0.0356(13) 0.0320(12) 0.0265(11) 0.0019(9) 0.0013(9) 0.0137(10)
Cl4 0.0389(13) 0.0320(12) 0.0243(11) 0.0041(9) 0.0010(9) 0.0187(10)
C3 0.028(5) 0.022(4) 0.035(5) 0.004(4) 0.007(4) 0.007(4)
N3 0.024(4) 0.020(4) 0.041(5) 0.001(3) 0.003(3) 0.005(3)
C4 0.031(5) 0.018(4) 0.039(5) 0.008(4) 0.010(4) 0.011(4)
N4 0.029(4) 0.026(4) 0.035(4) 0.010(3) 0.011(3) 0.009(3)
C31 0.020(4) 0.023(5) 0.034(5) 0.009(4) 0.002(4) 0.003(4)
C32 0.024(4) 0.025(5) 0.025(5) 0.003(4) 0.002(3) 0.001(3)
C33 0.026(5) 0.024(5) 0.033(5) 0.005(4) 0.007(4) 0.009(4)
C34 0.020(4) 0.029(5) 0.038(5) 0.020(4) 0.007(4) 0.008(4)
C35 0.021(5) 0.036(5) 0.032(5) 0.008(4) 0.000(4) 0.003(4)
C36 0.024(5) 0.029(5) 0.035(5) 0.003(4) 0.010(4) 0.004(4)
F3 0.034(3) 0.042(3) 0.045(3) 0.017(3) 0.005(3) 0.019(3)
C41 0.021(4) 0.024(5) 0.027(5) 0.005(4) 0.009(3) 0.007(3)
C42 0.034(5) 0.024(5) 0.043(6) 0.011(4) 0.004(4) 0.014(4)
C43 0.026(5) 0.039(5) 0.025(5) 0.011(4) 0.001(4) 0.009(4)
C44 0.025(5) 0.025(5) 0.025(4) 0.003(4) 0.006(3) 0.002(4)
C45 0.018(4) 0.023(4) 0.027(5) 0.007(4) 0.003(3) 0.005(3)
C46 0.022(4) 0.024(4) 0.026(4) 0.005(4) 0.003(3) 0.006(3)
F4 0.038(3) 0.036(3) 0.030(3) 0.000(2) 0.009(2) 0.013(3)
Pd3 0.0260(4) 0.0211(3) 0.0285(4) 0.0023(3) -0.0001(3) 0.0079(3)
Cl5 0.0428(14) 0.0321(12) 0.0266(11) 0.0036(9) -0.0007(9) 0.0166(10)
Cl6 0.0504(15) 0.0328(12) 0.0264(11) 0.0059(10) 0.0032(10) 0.0221(11)
C5 0.021(5) 0.026(5) 0.037(5) 0.001(4) 0.003(4) 0.006(4)
N5 0.026(4) 0.027(4) 0.032(4) 0.003(3) -0.001(3) 0.008(3)
C6 0.021(4) 0.019(4) 0.041(5) 0.005(4) 0.004(4) 0.010(3)
N6 0.035(5) 0.023(4) 0.037(5) 0.005(3) 0.005(4) 0.011(3)
C51 0.022(5) 0.028(5) 0.034(5) 0.006(4) -0.001(4) 0.007(4)
C52 0.030(5) 0.029(5) 0.027(5) 0.008(4) 0.000(4) 0.004(4)
C53 0.032(5) 0.024(5) 0.032(5) 0.003(4) 0.008(4) 0.010(4)
C54 0.022(5) 0.022(4) 0.039(5) 0.008(4) 0.001(4) 0.007(4)
C55 0.035(5) 0.041(6) 0.022(4) 0.006(4) -0.003(4) 0.013(4)
C56 0.031(5) 0.032(5) 0.028(5) -0.003(4) 0.004(4) 0.009(4)
F5 0.044(4) 0.039(3) 0.049(4) 0.013(3) -0.003(3) 0.022(3)
C61 0.023(5) 0.029(5) 0.037(5) 0.011(4) 0.005(4) 0.005(4)
C62 0.033(5) 0.033(5) 0.040(6) 0.012(4) 0.008(4) 0.010(4)
C63 0.036(6) 0.047(6) 0.034(6) 0.016(5) 0.006(4) 0.004(5)
C64 0.039(6) 0.029(5) 0.037(6) 0.005(4) 0.020(4) 0.003(4)
C65 0.024(5) 0.028(5) 0.049(6) 0.002(4) 0.008(4) 0.004(4)
C66 0.025(5) 0.028(5) 0.029(5) 0.009(4) 0.004(3) 0.007(4)
F6 0.049(4) 0.060(4) 0.043(4) 0.003(3) 0.025(3) 0.009(3)
Pd4 0.0258(4) 0.0211(3) 0.0259(4) 0.0061(3) 0.0028(3) 0.0077(3)
Cl7 0.0423(14) 0.0369(13) 0.0315(12) 0.0145(10) 0.0109(10) 0.0190(11)
Cl8 0.0375(13) 0.0304(12) 0.0286(12) 0.0058(9) 0.0071(9) 0.0160(10)
C7 0.025(5) 0.023(4) 0.031(5) 0.009(4) 0.000(4) 0.002(4)
N7 0.029(4) 0.026(4) 0.029(4) 0.009(3) 0.006(3) 0.008(3)
C8 0.026(5) 0.019(4) 0.030(5) 0.001(4) -0.004(3) 0.009(4)
N8 0.023(4) 0.028(4) 0.032(4) 0.007(3) 0.002(3) 0.006(3)
C71 0.022(5) 0.017(4) 0.036(5) 0.004(4) 0.007(4) 0.008(3)
C72 0.028(5) 0.024(5) 0.031(5) 0.006(4) 0.006(4) 0.005(4)
C73 0.025(5) 0.031(5) 0.033(5) 0.018(4) 0.006(4) 0.008(4)
C74 0.021(5) 0.021(4) 0.040(5) 0.001(4) 0.009(4) 0.005(4)
C75 0.032(5) 0.030(5) 0.031(5) 0.006(4) 0.003(4) 0.005(4)
C76 0.029(5) 0.027(5) 0.033(5) 0.011(4) 0.003(4) 0.008(4)
F7 0.040(3) 0.029(3) 0.042(3) 0.007(2) 0.015(3) 0.017(2)
C81 0.030(5) 0.019(4) 0.030(5) 0.007(4) 0.003(4) 0.004(4)
C82 0.029(5) 0.023(4) 0.031(5) 0.006(4) 0.006(4) 0.009(4)
C83 0.038(6) 0.024(5) 0.030(5) -0.001(4) 0.004(4) 0.009(4)
C84 0.023(5) 0.028(5) 0.033(5) 0.011(4) -0.003(4) 0.001(4)
C85 0.034(5) 0.020(5) 0.039(6) 0.004(4) 0.001(4) 0.008(4)
C86 0.022(4) 0.019(4) 0.032(5) 0.004(4) 0.001(3) 0.004(3)
F8 0.050(4) 0.039(3) 0.032(3) 0.014(3) -0.009(3) 0.009(3)

loop_
_atom_type_symbol
_atom_type_description
_atom_type_scat_dispersion_real
_atom_type_scat_dispersion_imag
_atom_type_scat_source
C C 0.0033 0.0016 'International Tables Vol C Tables 4.2.6.8 and 6.1.1.4'
H H 0.0000 0.0000 'International Tables Vol C Tables 4.2.6.8 and 6.1.1.4'
N N 0.0061 0.0033 'International Tables Vol C Tables 4.2.6.8 and 6.1.1.4'
F F 0.0171 0.0103 'International Tables Vol C Tables 4.2.6.8 and 6.1.1.4'
Cl Cl 0.1484 0.1585 'International Tables Vol C Tables 4.2.6.8 and 6.1.1.4'
Pd Pd -0.9988 1.0072 'International Tables Vol C Tables 4.2.6.8 and 6.1.1.4'

loop_
_geom_angle_atom_site_label_1
_geom_angle_atom_site_label_2
_geom_angle_atom_site_label_3
_geom_angle
_geom_angle_site_symmetry_3
C2 Pd1 C1 89.0(4) .
C2 Pd1 Cl1 175.8(3) .
C1 Pd1 Cl1 87.6(3) .
C2 Pd1 Cl2 89.1(3) .
C1 Pd1 Cl2 177.8(3) .
Cl1 Pd1 Cl2 94.44(8) .
C2 Pd1 Pd2 83.2(2) .
C1 Pd1 Pd2 78.7(3) .
Cl1 Pd1 Pd2 98.27(6) .
Cl2 Pd1 Pd2 100.17(6) .
N1 C1 Pd1 175.0(9) .
C1 N1 C11 174.0(9) .
N2 C2 Pd1 177.7(8) .
C2 N2 C21 176.7(9) .
C16 C11 C12 122.8(8) .
C16 C11 N1 118.8(8) .
C12 C11 N1 118.5(8) .
C13 C12 C11 118.5(8) .
C13 C12 H12 120.7 .
C11 C12 H12 120.7 .
C12 C13 C14 118.6(8) .
C12 C13 H13 120.7 .
C14 C13 H13 120.7 .
F1 C14 C13 117.8(8) .
F1 C14 C15 118.4(8) .
C13 C14 C15 123.7(9) .
C16 C15 C14 116.9(9) .
C16 C15 H15 121.5 .
C14 C15 H15 121.5 .
C11 C16 C15 119.4(8) .
C11 C16 H16 120.3 .
C15 C16 H16 120.3 .
C22 C21 C26 121.6(9) .
C22 C21 N2 119.9(8) .
C26 C21 N2 118.5(8) .
C23 C22 C21 118.9(9) .
C23 C22 H22 120.6 .
C21 C22 H22 120.6 .
C22 C23 C24 119.1(9) .
C22 C23 H23 120.5 .
C24 C23 H23 120.5 .
F2 C24 C25 118.0(9) .
F2 C24 C23 118.9(9) .
C25 C24 C23 123.1(9) .
C26 C25 C24 117.9(9) .
C26 C25 H25 121.0 .
C24 C25 H25 121.0 .
C25 C26 C21 119.3(9) .
C25 C26 H26 120.3 .
C21 C26 H26 120.3 .
C3 Pd2 C4 87.3(4) .
C3 Pd2 Cl3 88.4(3) .
C4 Pd2 Cl3 175.1(3) .
C3 Pd2 Cl4 175.2(3) .
C4 Pd2 Cl4 92.1(3) .
Cl3 Pd2 Cl4 92.50(8) .
C3 Pd2 Pd1 78.1(3) .
C4 Pd2 Pd1 82.3(3) .
Cl3 Pd2 Pd1 99.00(6) .
Cl4 Pd2 Pd1 97.11(7) .
C3 Pd2 Pd2 114.5(3) 2_567
C4 Pd2 Pd2 77.9(3) 2_567
Cl3 Pd2 Pd2 101.86(6) 2_567
Cl4 Pd2 Pd2 69.89(6) 2_567
Pd1 Pd2 Pd2 155.76(3) 2_567
N3 C3 Pd2 174.3(8) .
C3 N3 C31 177.7(10) .
N4 C4 Pd2 174.3(9) .
C4 N4 C41 171.1(10) .
C32 C31 C36 121.8(9) .
C32 C31 N3 119.2(8) .
C36 C31 N3 119.0(9) .
C31 C32 C33 119.4(9) .
C31 C32 H32 120.3 .
C33 C32 H32 120.3 .
C34 C33 C32 118.1(9) .
C34 C33 H33 120.9 .
C32 C33 H33 120.9 .
F3 C34 C33 119.0(9) .
F3 C34 C35 118.2(8) .
C33 C34 C35 122.7(8) .
C36 C35 C34 118.6(9) .
C36 C35 H35 120.7 .
C34 C35 H35 120.7 .
C35 C36 C31 119.3(9) .
C35 C36 H36 120.4 .
C31 C36 H36 120.4 .
C42 C41 C46 121.5(8) .
C42 C41 N4 120.9(9) .
C46 C41 N4 117.6(8) .
C41 C42 C43 119.3(9) .
C41 C42 H42 120.4 .
C43 C42 H42 120.4 .
C44 C43 C42 118.4(9) .
C44 C43 H43 120.8 .
C42 C43 H43 120.8 .
F4 C44 C43 118.2(8) .
F4 C44 C45 118.4(8) .
C43 C44 C45 123.4(9) .
C44 C45 C46 119.4(9) .
C44 C45 H45 120.3 .
C46 C45 H45 120.3 .
C45 C46 C41 118.0(8) .
C45 C46 H46 121.0 .
C41 C46 H46 121.0 .
C5 Pd3 C6 88.0(4) .
C5 Pd3 Cl5 89.4(3) .
C6 Pd3 Cl5 177.3(3) .
C5 Pd3 Cl6 176.5(3) .
C6 Pd3 Cl6 88.7(3) .
Cl5 Pd3 Cl6 93.91(9) .
C5 Pd3 Pd4 73.9(3) .
C6 Pd3 Pd4 84.6(3) .
Cl5 Pd3 Pd4 95.54(6) .
Cl6 Pd3 Pd4 104.72(7) .
N5 C5 Pd3 176.3(9) .
C5 N5 C51 174.6(10) .
N6 C6 Pd3 177.2(8) .
C6 N6 C61 176.9(9) .
C52 C51 C56 123.2(9) .
C52 C51 N5 118.9(8) .
C56 C51 N5 117.9(9) .
C51 C52 C53 118.9(9) .
C51 C52 H52 120.5 .
C53 C52 H52 120.5 .
C52 C53 C54 118.4(9) .
C52 C53 H53 120.8 .
C54 C53 H53 120.8 .
F5 C54 C55 117.8(8) .
F5 C54 C53 118.2(8) .
C55 C54 C53 123.9(9) .
C54 C55 C56 117.9(8) .
C54 C55 H55 121.1 .
C56 C55 H55 121.1 .
C51 C56 C55 117.8(9) .
C51 C56 H56 121.1 .
C55 C56 H56 121.1 .
C62 C61 N6 120.4(9) .
C62 C61 C66 120.7(9) .
N6 C61 C66 118.8(9) .
C61 C62 C63 119.6(10) .
C61 C62 H62 120.2 .
C63 C62 H62 120.2 .
C64 C63 C62 117.8(10) .
C64 C63 H63 121.1 .
C62 C63 H63 121.1 .
F6 C64 C65 118.1(10) .
F6 C64 C63 117.9(10) .
C65 C64 C63 124.0(9) .
C64 C65 C66 118.2(10) .
C64 C65 H65 120.9 .
C66 C65 H65 120.9 .
C65 C66 C61 119.6(9) .
C65 C66 H66 120.2 .
C61 C66 H66 120.2 .
C7 Pd4 C8 87.6(4) .
C7 Pd4 Cl7 89.0(3) .
C8 Pd4 Cl7 175.9(3) .
C7 Pd4 Cl8 174.7(3) .
C8 Pd4 Cl8 89.3(3) .
Cl7 Pd4 Cl8 94.32(9) .
C7 Pd4 Pd3 77.2(3) .
C8 Pd4 Pd3 77.5(3) .
Cl7 Pd4 Pd3 103.74(7) .
Cl8 Pd4 Pd3 97.91(6) .
C7 Pd4 Pd4 116.5(3) 2_666
C8 Pd4 Pd4 75.1(3) 2_666
Cl7 Pd4 Pd4 104.63(7) 2_666
Cl8 Pd4 Pd4 66.70(6) 2_666
Pd3 Pd4 Pd4 148.54(3) 2_666
N7 C7 Pd4 173.4(8) .
C7 N7 C71 178.0(9) .
N8 C8 Pd4 175.3(8) .
C8 N8 C81 177.6(9) .
C72 C71 N7 118.9(8) .
C72 C71 C76 122.0(8) .
N7 C71 C76 119.1(8) .
C73 C72 C71 119.2(9) .
C73 C72 H72 120.4 .
C71 C72 H72 120.4 .
C74 C73 C72 118.1(9) .
C74 C73 H73 121.0 .
C72 C73 H73 121.0 .
C73 C74 F7 117.7(8) .
C73 C74 C75 123.9(9) .
F7 C74 C75 118.3(9) .
C74 C75 C76 118.4(9) .
C74 C75 H75 120.8 .
C76 C75 H75 120.8 .
C75 C76 C71 118.4(9) .
C75 C76 H76 120.8 .
C71 C76 H76 120.8 .
C86 C81 C82 122.7(9) .
C86 C81 N8 119.6(8) .
C82 C81 N8 117.8(8) .
C81 C82 C83 117.7(9) .
C81 C82 H82 121.1 .
C83 C82 H82 121.1 .
C84 C83 C82 119.0(9) .
C84 C83 H83 120.5 .
C82 C83 H83 120.5 .
F8 C84 C83 118.3(9) .
F8 C84 C85 118.9(9) .
C83 C84 C85 122.8(9) .
C86 C85 C84 118.7(9) .
C86 C85 H85 120.7 .
C84 C85 H85 120.7 .
C85 C86 C81 119.0(9) .
C85 C86 H86 120.5 .
C81 C86 H86 120.5 .

loop_
_geom_bond_atom_site_label_1
_geom_bond_atom_site_label_2
_geom_bond_distance
_geom_bond_site_symmetry_2
Pd1 C2 1.932(9) .
Pd1 C1 1.941(9) .
Pd1 Cl1 2.303(2) .
Pd1 Cl2 2.312(2) .
Pd1 Pd2 3.3659(9) .
C1 N1 1.130(11) .
N1 C11 1.407(11) .
C2 N2 1.145(11) .
N2 C21 1.403(11) .
C11 C16 1.374(12) .
C11 C12 1.382(12) .
C12 C13 1.365(12) .
C12 H12 0.9500 .
C13 C14 1.379(12) .
C13 H13 0.9500 .
C14 F1 1.355(10) .
C14 C15 1.385(12) .
C15 C16 1.383(12) .
C15 H15 0.9500 .
C16 H16 0.9500 .
C21 C22 1.388(12) .
C21 C26 1.395(12) .
C22 C23 1.367(13) .
C22 H22 0.9500 .
C23 C24 1.380(14) .
C23 H23 0.9500 .
C24 F2 1.353(10) .
C24 C25 1.380(13) .
C25 C26 1.378(12) .
C25 H25 0.9500 .
C26 H26 0.9500 .
Pd2 C3 1.939(9) .
Pd2 C4 1.947(9) .
Pd2 Cl3 2.299(2) .
Pd2 Cl4 2.309(2) .
Pd2 Pd2 3.8900(13) 2_567
C3 N3 1.129(12) .
N3 C31 1.415(11) .
C4 N4 1.131(11) .
N4 C41 1.410(11) .
C31 C32 1.379(13) .
C31 C36 1.392(13) .
C32 C33 1.384(12) .
C32 H32 0.9500 .
C33 C34 1.379(12) .
C33 H33 0.9500 .
C34 F3 1.340(10) .
C34 C35 1.395(13) .
C35 C36 1.361(13) .
C35 H35 0.9500 .
C36 H36 0.9500 .
C41 C42 1.387(13) .
C41 C46 1.409(12) .
C42 C43 1.389(13) .
C42 H42 0.9500 .
C43 C44 1.368(13) .
C43 H43 0.9500 .
C44 F4 1.352(10) .
C44 C45 1.368(12) .
C45 C46 1.383(12) .
C45 H45 0.9500 .
C46 H46 0.9500 .
Pd3 C5 1.926(10) .
Pd3 C6 1.949(9) .
Pd3 Cl5 2.295(2) .
Pd3 Cl6 2.313(2) .
Pd3 Pd4 3.4289(9) .
C5 N5 1.147(12) .
N5 C51 1.410(11) .
C6 N6 1.144(11) .
N6 C61 1.380(12) .
C51 C52 1.370(13) .
C51 C56 1.396(13) .
C52 C53 1.377(13) .
C52 H52 0.9500 .
C53 C54 1.377(13) .
C53 H53 0.9500 .
C54 F5 1.350(10) .
C54 C55 1.377(13) .
C55 C56 1.400(13) .
C55 H55 0.9500 .
C56 H56 0.9500 .
C61 C62 1.376(13) .
C61 C66 1.386(13) .
C62 C63 1.381(14) .
C62 H62 0.9500 .
C63 C64 1.363(15) .
C63 H63 0.9500 .
C64 F6 1.355(11) .
C64 C65 1.356(14) .
C65 C66 1.370(13) .
C65 H65 0.9500 .
C66 H66 0.9500 .
Pd4 C7 1.933(10) .
Pd4 C8 1.938(9) .
Pd4 Cl7 2.307(2) .
Pd4 Cl8 2.324(2) .
Pd4 Pd4 3.8929(14) 2_666
C7 N7 1.152(12) .
N7 C71 1.390(11) .
C8 N8 1.148(11) .
N8 C81 1.391(11) .
C71 C72 1.382(12) .
C71 C76 1.390(13) .
C72 C73 1.380(13) .
C72 H72 0.9500 .
C73 C74 1.365(13) .
C73 H73 0.9500 .
C74 F7 1.368(10) .
C74 C75 1.370(13) .
C75 C76 1.385(13) .
C75 H75 0.9500 .
C76 H76 0.9500 .
C81 C86 1.374(12) .
C81 C82 1.387(12) .
C82 C83 1.390(12) .
C82 H82 0.9500 .
C83 C84 1.368(13) .
C83 H83 0.9500 .
C84 F8 1.343(10) .
C84 C85 1.377(13) .
C85 C86 1.372(13) .
C85 H85 0.9500 .
C86 H86 0.9500 .

loop_
_geom_torsion_atom_site_label_1
_geom_torsion_atom_site_label_2
_geom_torsion_atom_site_label_3
_geom_torsion_atom_site_label_4
_geom_torsion
_geom_torsion_site_symmetry_4
C16 C11 C12 C13 0.6(13) .
N1 C11 C12 C13 -177.9(8) .
C11 C12 C13 C14 -1.9(13) .
C12 C13 C14 F1 -176.8(8) .
C12 C13 C14 C15 3.6(14) .
F1 C14 C15 C16 176.7(8) .
C13 C14 C15 C16 -3.7(15) .
C12 C11 C16 C15 -0.7(14) .
N1 C11 C16 C15 177.8(8) .
C14 C15 C16 C11 2.2(13) .
C26 C21 C22 C23 -1.5(14) .
N2 C21 C22 C23 177.5(8) .
C21 C22 C23 C24 1.4(14) .
C22 C23 C24 F2 -179.5(8) .
C22 C23 C24 C25 -0.1(15) .
F2 C24 C25 C26 178.3(8) .
C23 C24 C25 C26 -1.0(14) .
C24 C25 C26 C21 0.9(13) .
C22 C21 C26 C25 0.3(13) .
N2 C21 C26 C25 -178.7(8) .
C2 Pd1 Pd2 C3 142.7(4) .
C1 Pd1 Pd2 C3 -127.0(4) .
Cl1 Pd1 Pd2 C3 -41.2(3) .
Cl2 Pd1 Pd2 C3 54.9(3) .
C2 Pd1 Pd2 C4 53.9(4) .
C1 Pd1 Pd2 C4 144.2(4) .
Cl1 Pd1 Pd2 C4 -130.0(3) .
Cl2 Pd1 Pd2 C4 -33.9(3) .
C2 Pd1 Pd2 Cl3 -130.9(3) .
C1 Pd1 Pd2 Cl3 -40.6(3) .
Cl1 Pd1 Pd2 Cl3 45.20(9) .
Cl2 Pd1 Pd2 Cl3 141.26(9) .
C2 Pd1 Pd2 Cl4 -37.2(3) .
C1 Pd1 Pd2 Cl4 53.1(3) .
Cl1 Pd1 Pd2 Cl4 138.89(8) .
Cl2 Pd1 Pd2 Cl4 -125.05(8) .
C2 Pd1 Pd2 Pd2 18.2(3) 2_567
C1 Pd1 Pd2 Pd2 108.5(3) 2_567
Cl1 Pd1 Pd2 Pd2 -165.66(9) 2_567
Cl2 Pd1 Pd2 Pd2 -69.60(10) 2_567
C36 C31 C32 C33 2.8(13) .
N3 C31 C32 C33 -179.0(8) .
C31 C32 C33 C34 -1.6(13) .
C32 C33 C34 F3 -179.9(8) .
C32 C33 C34 C35 0.6(13) .
F3 C34 C35 C36 179.7(8) .
C33 C34 C35 C36 -0.8(14) .
C34 C35 C36 C31 1.9(13) .
C32 C31 C36 C35 -2.9(13) .
N3 C31 C36 C35 178.8(8) .
C46 C41 C42 C43 0.3(14) .
N4 C41 C42 C43 -178.9(8) .
C41 C42 C43 C44 0.8(14) .
C42 C43 C44 F4 178.2(8) .
C42 C43 C44 C45 -0.8(14) .
F4 C44 C45 C46 -179.3(7) .
C43 C44 C45 C46 -0.4(13) .
C44 C45 C46 C41 1.4(12) .
C42 C41 C46 C45 -1.4(13) .
N4 C41 C46 C45 177.8(7) .
C56 C51 C52 C53 0.3(14) .
N5 C51 C52 C53 -177.3(8) .
C51 C52 C53 C54 -1.0(14) .
C52 C53 C54 F5 -177.7(8) .
C52 C53 C54 C55 1.5(14) .
F5 C54 C55 C56 178.0(8) .
C53 C54 C55 C56 -1.2(14) .
C52 C51 C56 C55 0.0(14) .
N5 C51 C56 C55 177.6(8) .
C54 C55 C56 C51 0.4(14) .
N6 C61 C62 C63 176.7(9) .
C66 C61 C62 C63 0.3(14) .
C61 C62 C63 C64 0.0(15) .
C62 C63 C64 F6 179.3(9) .
C62 C63 C64 C65 0.9(16) .
F6 C64 C65 C66 179.6(8) .
C63 C64 C65 C66 -2.0(15) .
C64 C65 C66 C61 2.2(14) .
C62 C61 C66 C65 -1.4(14) .
N6 C61 C66 C65 -177.8(8) .
C5 Pd3 Pd4 C7 -124.8(4) .
C6 Pd3 Pd4 C7 145.8(4) .
Cl5 Pd3 Pd4 C7 -37.0(3) .
Cl6 Pd3 Pd4 C7 58.5(3) .
C5 Pd3 Pd4 C8 144.9(4) .
C6 Pd3 Pd4 C8 55.5(4) .
Cl5 Pd3 Pd4 C8 -127.3(3) .
Cl6 Pd3 Pd4 C8 -31.8(3) .
C5 Pd3 Pd4 Cl7 -39.0(3) .
C6 Pd3 Pd4 Cl7 -128.5(3) .
Cl5 Pd3 Pd4 Cl7 48.76(9) .
Cl6 Pd3 Pd4 Cl7 144.28(9) .
C5 Pd3 Pd4 Cl8 57.4(3) .
C6 Pd3 Pd4 Cl8 -32.0(3) .
Cl5 Pd3 Pd4 Cl8 145.20(9) .
Cl6 Pd3 Pd4 Cl8 -119.27(9) .
C5 Pd3 Pd4 Pd4 114.9(3) 2_666
C6 Pd3 Pd4 Pd4 25.4(3) 2_666
Cl5 Pd3 Pd4 Pd4 -157.36(8) 2_666
Cl6 Pd3 Pd4 Pd4 -61.84(9) 2_666
N7 C71 C72 C73 179.2(8) .
C76 C71 C72 C73 -0.6(14) .
C71 C72 C73 C74 1.7(13) .
C72 C73 C74 F7 -178.6(8) .
C72 C73 C74 C75 -2.0(14) .
C73 C74 C75 C76 1.1(14) .
F7 C74 C75 C76 177.6(8) .
C74 C75 C76 C71 0.1(13) .
C72 C71 C76 C75 -0.4(14) .
N7 C71 C76 C75 179.9(8) .
C86 C81 C82 C83 2.7(14) .
N8 C81 C82 C83 -177.1(8) .
C81 C82 C83 C84 -0.1(13) .
C82 C83 C84 F8 179.4(8) .
C82 C83 C84 C85 -1.5(14) .
F8 C84 C85 C86 179.7(8) .
C83 C84 C85 C86 0.6(14) .
C84 C85 C86 C81 1.9(13) .
C82 C81 C86 C85 -3.6(14) .
N8 C81 C86 C85 176.1(8) .
